data_7004794
loop_
_publ_author_name
'Davies, Robert P.'
'Gim\'enez, Maria A.'
'Patel, Laura'
'White, Andrew J. P.'

_publ_section_title
;
 Aluminium complexes with thio-phosphorus ligands: syntheses and
 characterisations of [Al2(CyPS3)2(CyPHS2)2] and [Al(S2PPh2)3]
;
_journal_issue 42
_journal_name_full 'Dalton Transactions'
_journal_page_first 5705
_journal_page_last 5707
_journal_paper_doi 10.1039/b813427h
_journal_year 2008
_chemical_formula_moiety 'C36 H30 Al P3 S6'
_chemical_formula_sum 'C36 H30 Al P3 S6'
_chemical_formula_weight 774.85
_chemical_name_systematic
;
?
;
_space_group_IT_number 14
_symmetry_cell_setting monoclinic
_symmetry_space_group_name_Hall '-P 2ybc'
_symmetry_space_group_name_H-M 'P 1 21/c 1'
_atom_sites_solution_hydrogens geom
_atom_sites_solution_primary direct
_atom_sites_solution_secondary difmap
_audit_creation_method SHELXL-97
_cell_angle_alpha 90
_cell_angle_beta 90.923(2)
_cell_angle_gamma 90
_cell_formula_units_Z 16
_cell_length_a 34.8899(7)
_cell_length_b 23.4002(5)
_cell_length_c 18.2527(4)
_cell_measurement_reflns_used 22184
_cell_measurement_temperature 173(2)
_cell_measurement_theta_max 62.8337
_cell_measurement_theta_min 2.2702
_cell_volume 14900.1(5)
_computing_cell_refinement 'CrysAlis RED, Oxford Diffraction Ltd'
_computing_data_collection 'CrysAlis CCD, Oxford Diffraction Ltd'
_computing_data_reduction 'CrysAlis RED, Oxford Diffraction Ltd'
_computing_molecular_graphics 'Bruker SHELXTL'
_computing_publication_material 'Bruker SHELXTL'
_computing_structure_refinement 'SHELXL-97 (Sheldrick, 1997)'
_computing_structure_solution 'SHELXS-97 (Sheldrick, 1990)'
_diffrn_ambient_temperature 173(2)
_diffrn_detector_area_resol_mean 8.2556
_diffrn_measured_fraction_theta_full 0.981
_diffrn_measured_fraction_theta_max 0.965
_diffrn_measurement_device_type 'OD Xcalibur PX Ultra'
_diffrn_measurement_method 'phi and omega scans'
_diffrn_radiation_monochromator graphite
_diffrn_radiation_source 'Enhance Ultra (Cu) X-ray Source'
_diffrn_radiation_type CuK\a
_diffrn_radiation_wavelength 1.54184
_diffrn_reflns_av_R_equivalents 0.0000
_diffrn_reflns_av_sigmaI/netI 0.1383
_diffrn_reflns_limit_h_max 40
_diffrn_reflns_limit_h_min -38
_diffrn_reflns_limit_k_max 26
_diffrn_reflns_limit_k_min -26
_diffrn_reflns_limit_l_max 20
_diffrn_reflns_limit_l_min -20
_diffrn_reflns_number 31955
_diffrn_reflns_theta_full 63.00
_diffrn_reflns_theta_max 63.59
_diffrn_reflns_theta_min 2.27
_diffrn_standards_number 0
_exptl_absorpt_coefficient_mu 5.040
_exptl_absorpt_correction_T_max 1.00000
_exptl_absorpt_correction_T_min 0.55365
_exptl_absorpt_correction_type multi-scan
_exptl_absorpt_process_details
;
CrysAlis RED, Oxford Diffraction Ltd.,
Version 1.171.32.4 (release 27-04-2006 CrysAlis171 .NET)
(compiled Apr 27 2007,17:53:11)
Empirical absorption correction using spherical harmonics,
implemented in SCALE3 ABSPACK scaling algorithm.
;
_exptl_crystal_colour Colourless
_exptl_crystal_density_diffrn 1.382
_exptl_crystal_density_method 'not measured'
_exptl_crystal_description blocks
_exptl_crystal_F_000 6400
_exptl_crystal_size_max 0.21
_exptl_crystal_size_mid 0.16
_exptl_crystal_size_min 0.14
_refine_diff_density_max 0.775
_refine_diff_density_min -0.791
_refine_diff_density_rms 0.156
_refine_ls_extinction_method none
_refine_ls_goodness_of_fit_ref 0.978
_refine_ls_hydrogen_treatment constr
_refine_ls_matrix_type full
_refine_ls_number_parameters 1532
_refine_ls_number_reflns 31955
_refine_ls_number_restraints 2173
_refine_ls_restrained_S_all 0.966
_refine_ls_R_factor_all 0.1178
_refine_ls_R_factor_gt 0.0743
_refine_ls_shift/su_max 0.001
_refine_ls_shift/su_mean 0.000
_refine_ls_structure_factor_coef Fsqd
_refine_ls_weighting_details 'calc w=1/[\s^2^(Fo^2^)+(0.1038P)^2^+0.0000P] where P=(Fo^2^+2Fc^2^)/3'
_refine_ls_weighting_scheme calc
_refine_ls_wR_factor_gt 0.2026
_refine_ls_wR_factor_ref 0.2110
_reflns_number_gt 16747
_reflns_number_total 31955
_reflns_threshold_expression >2sigma(I)
_cod_data_source_file b813427h.txt
_cod_data_source_block Compound_3
_cod_depositor_comments
;
The following automatic conversions were performed:
'_symmetry_cell_setting' value 'Monoclinic' changed to 'monoclinic'
according to '/home/saulius/struct/CIF-dictionaries/cif_core.dic'
dictionary named 'cif_core.dic' version 2.4.1 from 2010-06-29.

Automatic conversion script
Id: cif_fix_enum 1527 2010-12-29 10:47:43Z saulius 
;
_cod_original_sg_symbol_H-M P2(1)/c
_cod_database_code 7004794

loop_
_symmetry_equiv_pos_as_xyz
'x, y, z'
'-x, y+1/2, -z+1/2'
'-x, -y, -z'
'x, -y-1/2, z-1/2'

loop_
_atom_site_label
_atom_site_type_symbol
_atom_site_fract_x
_atom_site_fract_y
_atom_site_fract_z
_atom_site_U_iso_or_equiv
_atom_site_adp_type
_atom_site_occupancy
_atom_site_symmetry_multiplicity
_atom_site_calc_flag
_atom_site_refinement_flags
_atom_site_disorder_assembly
_atom_site_disorder_group
Al Al 0.62344(6) 0.87550(8) 1.12983(11) 0.0320(5) Uani 1 1 d . . .
P1 P 0.70847(5) 0.86214(8) 1.11566(10) 0.0328(4) Uani 1 1 d . . .
P2 P 0.58516(5) 0.76627(8) 1.08471(10) 0.0340(4) Uani 1 1 d . . .
P3 P 0.58173(6) 0.98180(8) 1.17611(10) 0.0343(5) Uani 1 1 d . . .
S1 S 0.68066(5) 0.88985(8) 1.20499(10) 0.0365(4) Uani 1 1 d . . .
S2 S 0.66849(5) 0.85762(8) 1.03478(9) 0.0367(4) Uani 1 1 d . . .
S3 S 0.62037(5) 0.77743(7) 1.17215(9) 0.0343(4) Uani 1 1 d . . .
S4 S 0.57105(6) 0.84438(8) 1.04780(10) 0.0421(5) Uani 1 1 d . . .
S5 S 0.58285(5) 0.90676(7) 1.22908(10) 0.0371(5) Uani 1 1 d . . .
S6 S 0.61607(6) 0.97386(8) 1.08904(10) 0.0414(5) Uani 1 1 d . . .
C1 C 0.74620(12) 0.91001(16) 1.0908(2) 0.0348(18) Uani 1 1 d G . .
C2 C 0.73767(11) 0.96784(18) 1.0846(2) 0.043(2) Uani 1 1 d G . .
H2A H 0.7133 0.9816 1.0988 0.051 Uiso 1 1 calc R . .
C3 C 0.76482(14) 1.00550(13) 1.0576(2) 0.047(2) Uani 1 1 d G . .
H3A H 0.7590 1.0450 1.0533 0.056 Uiso 1 1 calc R . .
C4 C 0.80051(12) 0.98532(17) 1.0368(2) 0.044(2) Uani 1 1 d G . .
H4A H 0.8191 1.0111 1.0184 0.052 Uiso 1 1 calc R . .
C5 C 0.80905(10) 0.92749(19) 1.0431(3) 0.049(2) Uani 1 1 d G . .
H5A H 0.8334 0.9137 1.0289 0.059 Uiso 1 1 calc R . .
C6 C 0.78189(13) 0.88983(13) 1.0701(3) 0.046(2) Uani 1 1 d G . .
H6A H 0.7877 0.8503 1.0744 0.055 Uiso 1 1 calc R . .
C7 C 0.73146(13) 0.79387(15) 1.1316(3) 0.0329(17) Uani 1 1 d G . .
C8 C 0.75540(14) 0.78621(18) 1.1924(2) 0.051(2) Uani 1 1 d G . .
H8A H 0.7592 0.8165 1.2264 0.061 Uiso 1 1 calc R . .
C9 C 0.77384(13) 0.7342(2) 1.2035(2) 0.050(2) Uani 1 1 d G . .
H9A H 0.7902 0.7290 1.2451 0.060 Uiso 1 1 calc R . .
C10 C 0.76834(13) 0.68985(16) 1.1538(3) 0.048(2) Uani 1 1 d G . .
H10A H 0.7809 0.6543 1.1614 0.057 Uiso 1 1 calc R . .
C11 C 0.74439(14) 0.69750(16) 1.0930(3) 0.049(2) Uani 1 1 d G . .
H11A H 0.7406 0.6672 1.0590 0.058 Uiso 1 1 calc R . .
C12 C 0.72595(12) 0.74951(19) 1.0819(2) 0.044(2) Uani 1 1 d G . .
H12A H 0.7096 0.7547 1.0403 0.052 Uiso 1 1 calc R . .
C13 C 0.60827(14) 0.72437(19) 1.0148(2) 0.0368(18) Uani 1 1 d G . .
C14 C 0.63733(14) 0.6858(2) 1.0322(2) 0.050(2) Uani 1 1 d G . .
H14A H 0.6466 0.6828 1.0813 0.060 Uiso 1 1 calc R . .
C15 C 0.65283(13) 0.6517(2) 0.9778(3) 0.059(2) Uani 1 1 d G . .
H15A H 0.6727 0.6254 0.9898 0.071 Uiso 1 1 calc R . .
C16 C 0.63927(15) 0.6561(2) 0.9060(2) 0.063(3) Uani 1 1 d G . .
H16A H 0.6499 0.6328 0.8689 0.075 Uiso 1 1 calc R . .
C17 C 0.61021(15) 0.6946(2) 0.88860(19) 0.048(2) Uani 1 1 d G . .
H17A H 0.6009 0.6976 0.8395 0.058 Uiso 1 1 calc R . .
C18 C 0.59471(12) 0.72877(19) 0.9430(3) 0.0420(19) Uani 1 1 d G . .
H18A H 0.5748 0.7551 0.9310 0.050 Uiso 1 1 calc R . .
C19 C 0.54410(12) 0.72443(19) 1.1104(2) 0.0395(18) Uani 1 1 d G . .
C20 C 0.55042(11) 0.66969(19) 1.1376(3) 0.045(2) Uani 1 1 d G . .
H20A H 0.5757 0.6548 1.1405 0.054 Uiso 1 1 calc R . .
C21 C 0.51971(15) 0.63676(16) 1.1605(3) 0.051(2) Uani 1 1 d G . .
H21A H 0.5240 0.5993 1.1791 0.062 Uiso 1 1 calc R . .
C22 C 0.48268(13) 0.6586(2) 1.1563(3) 0.059(2) Uani 1 1 d G . .
H22A H 0.4617 0.6360 1.1720 0.070 Uiso 1 1 calc R . .
C23 C 0.47636(11) 0.7133(2) 1.1291(3) 0.057(2) Uani 1 1 d G . .
H23A H 0.4511 0.7282 1.1262 0.068 Uiso 1 1 calc R . .
C24 C 0.50708(15) 0.74624(17) 1.1061(2) 0.054(2) Uani 1 1 d G . .
H24A H 0.5028 0.7836 1.0876 0.064 Uiso 1 1 calc R . .
C25 C 0.53329(12) 1.0001(2) 1.1460(3) 0.0338(17) Uani 1 1 d GU . .
C26 C 0.50173(16) 0.9785(2) 1.1825(2) 0.057(2) Uani 1 1 d G . .
H26A H 0.5053 0.9543 1.2238 0.068 Uiso 1 1 calc R . .
C27 C 0.46488(13) 0.9923(2) 1.1584(3) 0.073(3) Uani 1 1 d G . .
H27A H 0.4433 0.9776 1.1832 0.087 Uiso 1 1 calc R . .
C28 C 0.45960(13) 1.0277(2) 1.0978(3) 0.063(3) Uani 1 1 d G . .
H28A H 0.4344 1.0371 1.0814 0.076 Uiso 1 1 calc R . .
C29 C 0.49116(18) 1.0492(2) 1.0614(2) 0.060(2) Uani 1 1 d G . .
H29A H 0.4876 1.0734 1.0201 0.073 Uiso 1 1 calc R . .
C30 C 0.52801(14) 1.0354(2) 1.0855(3) 0.052(2) Uani 1 1 d G . .
H30A H 0.5496 1.0502 1.0606 0.063 Uiso 1 1 calc R . .
C31 C 0.59719(16) 1.03978(18) 1.2350(3) 0.044(2) Uani 1 1 d G . .
C32 C 0.59970(17) 1.0946(2) 1.2061(2) 0.069(3) Uani 1 1 d GU . .
H32A H 0.5929 1.1013 1.1562 0.083 Uiso 1 1 calc R . .
C33 C 0.61209(18) 1.13958(17) 1.2502(3) 0.076(3) Uani 1 1 d GU . .
H33A H 0.6138 1.1770 1.2304 0.091 Uiso 1 1 calc R . .
C34 C 0.62198(16) 1.1298(2) 1.3232(3) 0.066(3) Uani 1 1 d G . .
H34A H 0.6305 1.1605 1.3533 0.079 Uiso 1 1 calc R . .
C35 C 0.61947(16) 1.0750(3) 1.3521(2) 0.061(2) Uani 1 1 d G . .
H35A H 0.6262 1.0682 1.4020 0.073 Uiso 1 1 calc R . .
C36 C 0.60708(16) 1.02996(18) 1.3080(3) 0.052(2) Uani 1 1 d G . .
H36A H 0.6054 0.9925 1.3277 0.062 Uiso 1 1 calc R . .
Al' Al 0.37087(6) 0.62265(8) 0.88849(11) 0.0323(5) Uani 1 1 d . . .
P1' P 0.33635(5) 0.73525(8) 0.93394(10) 0.0311(4) Uani 1 1 d . . .
P2' P 0.45700(5) 0.63263(7) 0.89556(10) 0.0309(4) Uani 1 1 d . . .
P3' P 0.32514(6) 0.51763(8) 0.84874(10) 0.0355(5) Uani 1 1 d . . .
S1' S 0.32202(5) 0.65821(7) 0.97255(10) 0.0382(5) Uani 1 1 d . . .
S2' S 0.36914(5) 0.72094(7) 0.84583(9) 0.0320(4) Uani 1 1 d . . .
S3' S 0.42075(5) 0.63984(7) 0.98002(9) 0.0338(4) Uani 1 1 d . . .
S4' S 0.42490(5) 0.60406(8) 0.81017(10) 0.0357(4) Uani 1 1 d . . .
S5' S 0.36157(6) 0.52704(8) 0.93456(10) 0.0420(5) Uani 1 1 d . . .
S6' S 0.32807(5) 0.59037(7) 0.79104(10) 0.0367(5) Uani 1 1 d . . .
C1' C 0.29553(12) 0.77880(18) 0.9073(2) 0.0352(17) Uani 1 1 d G . .
C2' C 0.25856(14) 0.75666(17) 0.9055(2) 0.048(2) Uani 1 1 d G . .
H2'A H 0.2540 0.7188 0.9221 0.057 Uiso 1 1 calc R . .
C3' C 0.22828(11) 0.7899(2) 0.8792(3) 0.060(2) Uani 1 1 d G . .
H3'A H 0.2030 0.7747 0.8779 0.072 Uiso 1 1 calc R . .
C4' C 0.23498(13) 0.8452(2) 0.8549(3) 0.061(3) Uani 1 1 d G . .
H4'A H 0.2143 0.8679 0.8369 0.073 Uiso 1 1 calc R . .
C5' C 0.27195(16) 0.86733(16) 0.8567(2) 0.056(2) Uani 1 1 d G . .
H5'A H 0.2765 0.9051 0.8401 0.067 Uiso 1 1 calc R . .
C6' C 0.30223(11) 0.83414(19) 0.8830(3) 0.046(2) Uani 1 1 d G . .
H6'A H 0.3275 0.8493 0.8843 0.055 Uiso 1 1 calc R . .
C7' C 0.36162(13) 0.77745(18) 1.0024(2) 0.0331(17) Uani 1 1 d G . .
C8' C 0.34983(12) 0.77428(18) 1.0747(3) 0.0407(19) Uani 1 1 d G . .
H8'A H 0.3289 0.7504 1.0872 0.049 Uiso 1 1 calc R . .
C9' C 0.36863(15) 0.8061(2) 1.12862(19) 0.049(2) Uani 1 1 d G . .
H9'A H 0.3606 0.8039 1.1780 0.059 Uiso 1 1 calc R . .
C10' C 0.39923(15) 0.8410(2) 1.1103(2) 0.056(2) Uani 1 1 d G . .
H10B H 0.4121 0.8627 1.1472 0.067 Uiso 1 1 calc R . .
C11' C 0.41103(12) 0.84418(19) 1.0380(3) 0.050(2) Uani 1 1 d G . .
H11B H 0.4319 0.8681 1.0255 0.060 Uiso 1 1 calc R . .
C12' C 0.39222(14) 0.8124(2) 0.98409(19) 0.044(2) Uani 1 1 d G . .
H12B H 0.4003 0.8146 0.9347 0.053 Uiso 1 1 calc R . .
C13' C 0.47971(13) 0.70003(15) 0.8756(3) 0.0349(18) Uani 1 1 d G . .
C14' C 0.47307(12) 0.7477(2) 0.9190(2) 0.0422(19) Uani 1 1 d G . .
H14B H 0.4562 0.7451 0.9592 0.051 Uiso 1 1 calc R . .
C15' C 0.49105(15) 0.79923(16) 0.9034(3) 0.048(2) Uani 1 1 d G . .
H15B H 0.4865 0.8318 0.9330 0.058 Uiso 1 1 calc R . .
C16' C 0.51566(14) 0.80303(17) 0.8445(3) 0.054(2) Uani 1 1 d G . .
H16B H 0.5279 0.8382 0.8338 0.065 Uiso 1 1 calc R . .
C17' C 0.52230(13) 0.7553(2) 0.8011(2) 0.054(2) Uani 1 1 d G . .
H17B H 0.5391 0.7579 0.7608 0.064 Uiso 1 1 calc R . .
C18' C 0.50432(14) 0.70383(18) 0.8167(2) 0.043(2) Uani 1 1 d G . .
H18B H 0.5089 0.6712 0.7870 0.052 Uiso 1 1 calc R . .
C19' C 0.49611(11) 0.58610(17) 0.9163(2) 0.0310(17) Uani 1 1 d G . .
C20' C 0.52651(13) 0.60652(14) 0.9589(2) 0.0416(19) Uani 1 1 d G . .
H20B H 0.5270 0.6454 0.9738 0.050 Uiso 1 1 calc R . .
C21' C 0.55617(11) 0.57003(19) 0.9798(2) 0.050(2) Uani 1 1 d G . .
H21B H 0.5769 0.5840 1.0089 0.060 Uiso 1 1 calc R . .
C22' C 0.55543(11) 0.51311(18) 0.9580(3) 0.047(2) Uani 1 1 d G . .
H22B H 0.5757 0.4882 0.9723 0.056 Uiso 1 1 calc R . .
C23' C 0.52503(14) 0.49269(14) 0.9154(3) 0.051(2) Uani 1 1 d G . .
H23B H 0.5245 0.4538 0.9005 0.061 Uiso 1 1 calc R . .
C24' C 0.49537(11) 0.52918(18) 0.8946(2) 0.0418(19) Uani 1 1 d G . .
H24B H 0.4746 0.5152 0.8654 0.050 Uiso 1 1 calc R . .
C25' C 0.33881(15) 0.45541(16) 0.7969(3) 0.0383(18) Uani 1 1 d G . .
C26' C 0.37315(14) 0.45747(18) 0.7594(3) 0.077(3) Uani 1 1 d G . .
H26B H 0.3877 0.4917 0.7589 0.092 Uiso 1 1 calc R . .
C27' C 0.38616(13) 0.4094(2) 0.7227(3) 0.082(3) Uani 1 1 d G . .
H27B H 0.4096 0.4108 0.6971 0.098 Uiso 1 1 calc R . .
C28' C 0.36484(16) 0.35920(18) 0.7235(3) 0.056(2) Uani 1 1 d G . .
H28B H 0.3737 0.3263 0.6984 0.067 Uiso 1 1 calc R . .
C29' C 0.33049(15) 0.35714(16) 0.7609(3) 0.054(2) Uani 1 1 d G . .
H29B H 0.3159 0.3229 0.7615 0.065 Uiso 1 1 calc R . .
C30' C 0.31748(12) 0.4052(2) 0.7977(3) 0.051(2) Uani 1 1 d G . .
H30B H 0.2940 0.4038 0.8233 0.061 Uiso 1 1 calc R . .
C31' C 0.27721(11) 0.5025(2) 0.8787(3) 0.0383(19) Uani 1 1 d G . .
C32' C 0.27226(13) 0.46637(19) 0.9382(2) 0.045(2) Uani 1 1 d G . .
H32B H 0.2940 0.4518 0.9641 0.054 Uiso 1 1 calc R . .
C33' C 0.23555(16) 0.45159(18) 0.9598(2) 0.051(2) Uani 1 1 d G . .
H33B H 0.2322 0.4269 1.0005 0.061 Uiso 1 1 calc R . .
C34' C 0.20379(12) 0.4730(2) 0.9219(3) 0.062(2) Uani 1 1 d G . .
H34B H 0.1787 0.4629 0.9367 0.074 Uiso 1 1 calc R . .
C35' C 0.20874(12) 0.5091(2) 0.8624(3) 0.069(3) Uani 1 1 d G . .
H35B H 0.1870 0.5237 0.8365 0.083 Uiso 1 1 calc R . .
C36' C 0.24545(15) 0.52389(19) 0.8408(2) 0.053(2) Uani 1 1 d G . .
H36B H 0.2488 0.5486 0.8001 0.064 Uiso 1 1 calc R . .
Al" Al 0.88144(7) 0.61727(9) 0.86566(11) 0.0386(6) Uani 1 1 d . . .
P1" P 0.84071(6) 0.72138(8) 0.92041(10) 0.0391(5) Uani 1 1 d D . .
P2" P 0.96720(6) 0.63188(8) 0.87434(11) 0.0414(5) Uani 1 1 d D . .
P3" P 0.83877(6) 0.51229(8) 0.81424(10) 0.0382(5) Uani 1 1 d . . .
S1" S 0.83453(6) 0.64117(9) 0.95688(11) 0.0515(6) Uani 1 1 d . A .
S2" S 0.87226(6) 0.71719(7) 0.82934(9) 0.0380(5) Uani 1 1 d . A .
S3" S 0.92996(6) 0.63574(9) 0.95708(10) 0.0464(5) Uani 1 1 d . B .
S4" S 0.93581(6) 0.60658(9) 0.78638(10) 0.0443(5) Uani 1 1 d . B .
S5" S 0.87591(6) 0.51652(8) 0.89965(11) 0.0509(6) Uani 1 1 d . . .
S6" S 0.83758(6) 0.59008(8) 0.76733(10) 0.0424(5) Uani 1 1 d . . .
C1" C 0.79236(19) 0.7451(4) 0.9050(6) 0.052(3) Uani 0.538(11) 1 d PGDU A 1
C2" C 0.7634(2) 0.7075(4) 0.8837(6) 0.061(3) Uani 0.538(11) 1 d PGDU A 1
H2"A H 0.7690 0.6682 0.8766 0.073 Uiso 0.538(11) 1 calc PR A 1
C3" C 0.7262(2) 0.7274(5) 0.8730(6) 0.063(3) Uani 0.538(11) 1 d PGU A 1
H3"A H 0.7064 0.7017 0.8585 0.075 Uiso 0.538(11) 1 calc PR A 1
C4" C 0.7180(2) 0.7849(6) 0.8834(6) 0.064(3) Uani 0.538(11) 1 d PGU A 1
H4"A H 0.6925 0.7985 0.8761 0.077 Uiso 0.538(11) 1 calc PR A 1
C5" C 0.7469(3) 0.8225(4) 0.9046(6) 0.060(3) Uani 0.538(11) 1 d PGU A 1
H5"A H 0.7413 0.8618 0.9118 0.072 Uiso 0.538(11) 1 calc PR A 1
C6" C 0.7841(2) 0.8026(4) 0.9154(6) 0.056(3) Uani 0.538(11) 1 d PGDU A 1
H6"A H 0.8039 0.8283 0.9299 0.067 Uiso 0.538(11) 1 calc PR A 1
C1C C 0.7970(2) 0.7616(4) 0.9034(8) 0.049(3) Uiso 0.462(11) 1 d PGDU A 2
C2C C 0.7627(3) 0.7319(4) 0.8957(9) 0.060(4) Uiso 0.462(11) 1 d PGDU A 2
H2CA H 0.7625 0.6914 0.8985 0.072 Uiso 0.462(11) 1 calc PR A 2
C3C C 0.7286(2) 0.7616(6) 0.8839(8) 0.062(4) Uiso 0.462(11) 1 d PGU A 2
H3CA H 0.7051 0.7414 0.8786 0.075 Uiso 0.462(11) 1 calc PR A 2
C4C C 0.7289(3) 0.8209(6) 0.8797(7) 0.058(3) Uiso 0.462(11) 1 d PGU A 2
H4CA H 0.7057 0.8412 0.8716 0.070 Uiso 0.462(11) 1 calc PR A 2
C5C C 0.7633(4) 0.8506(4) 0.8874(7) 0.069(4) Uiso 0.462(11) 1 d PGU A 2
H5CA H 0.7635 0.8911 0.8845 0.083 Uiso 0.462(11) 1 calc PR A 2
C6C C 0.7973(3) 0.8209(4) 0.8992(7) 0.059(4) Uiso 0.462(11) 1 d PGDU A 2
H6CA H 0.8208 0.8411 0.9045 0.071 Uiso 0.462(11) 1 calc PR A 2
C7" C 0.86366(14) 0.76658(19) 0.9889(2) 0.0380(18) Uani 1 1 d G A .
C8" C 0.85009(12) 0.76491(19) 1.0601(3) 0.042(2) Uani 1 1 d G . .
H8"A H 0.8293 0.7405 1.0718 0.051 Uiso 1 1 calc R A .
C9" C 0.86694(16) 0.7989(2) 1.11411(19) 0.052(2) Uani 1 1 d G A .
H9"A H 0.8577 0.7978 1.1627 0.062 Uiso 1 1 calc R . .
C10" C 0.89737(16) 0.8346(2) 1.0970(3) 0.061(3) Uani 1 1 d G . .
H10C H 0.9089 0.8578 1.1339 0.073 Uiso 1 1 calc R A .
C11" C 0.91094(13) 0.8362(2) 1.0258(3) 0.061(3) Uani 1 1 d G A .
H11C H 0.9317 0.8606 1.0141 0.073 Uiso 1 1 calc R . .
C12" C 0.89409(14) 0.8023(2) 0.9718(2) 0.048(2) Uani 1 1 d G . .
H12C H 0.9034 0.8034 0.9232 0.058 Uiso 1 1 calc R A .
C13" C 0.99014(14) 0.70000(17) 0.8590(3) 0.042(2) Uani 1 1 d G B .
C14" C 0.98301(13) 0.7457(2) 0.9055(2) 0.054(2) Uani 1 1 d G . .
H14C H 0.9665 0.7409 0.9459 0.064 Uiso 1 1 calc R B .
C15" C 1.00003(16) 0.79839(19) 0.8929(3) 0.065(3) Uani 1 1 d G B .
H15C H 0.9952 0.8296 0.9247 0.078 Uiso 1 1 calc R . .
C16" C 1.02418(15) 0.80543(18) 0.8337(3) 0.057(2) Uani 1 1 d G . .
H16C H 1.0358 0.8415 0.8251 0.068 Uiso 1 1 calc R B .
C17" C 1.03130(13) 0.7598(2) 0.7872(2) 0.062(3) Uani 1 1 d G B .
H17C H 1.0478 0.7646 0.7468 0.075 Uiso 1 1 calc R . .
C18" C 1.01428(15) 0.7070(2) 0.7998(3) 0.055(2) Uani 1 1 d G . .
H18C H 1.0191 0.6758 0.7680 0.066 Uiso 1 1 calc R B .
C19" C 1.0033(3) 0.5822(3) 0.9009(7) 0.052(3) Uani 0.50 1 d PGDU B 1
C20" C 1.0401(3) 0.6011(3) 0.9181(8) 0.051(3) Uani 0.50 1 d PGDU B 1
H20C H 1.0471 0.6397 0.9090 0.061 Uiso 0.50 1 calc PR B 1
C21" C 1.0668(2) 0.5636(5) 0.9488(7) 0.061(3) Uani 0.50 1 d PGU B 1
H21C H 1.0919 0.5765 0.9606 0.074 Uiso 0.50 1 calc PR B 1
C22" C 1.0566(3) 0.5072(4) 0.9623(6) 0.051(3) Uani 0.50 1 d PGU B 1
H22C H 1.0748 0.4815 0.9833 0.062 Uiso 0.50 1 calc PR B 1
C23" C 1.0198(3) 0.4883(3) 0.9450(6) 0.055(3) Uani 0.50 1 d PGU B 1
H23C H 1.0128 0.4497 0.9542 0.066 Uiso 0.50 1 calc PR B 1
C24" C 0.9931(2) 0.5258(4) 0.9143(6) 0.053(3) Uani 0.50 1 d PGDU B 1
H24C H 0.9680 0.5129 0.9025 0.064 Uiso 0.50 1 calc PR B 1
C19C C 1.0075(3) 0.5833(4) 0.8915(7) 0.050(3) Uani 0.50 1 d PGDU B 2
C20C C 1.0385(3) 0.6025(4) 0.9336(8) 0.052(3) Uani 0.50 1 d PGDU B 2
H20E H 1.0391 0.6409 0.9508 0.062 Uiso 0.50 1 calc PR B 2
C21C C 1.0686(3) 0.5657(5) 0.9506(7) 0.062(3) Uani 0.50 1 d PGU B 2
H21E H 1.0897 0.5788 0.9793 0.074 Uiso 0.50 1 calc PR B 2
C22C C 1.0677(3) 0.5096(4) 0.9255(6) 0.062(3) Uani 0.50 1 d PGU B 2
H22E H 1.0883 0.4844 0.9371 0.074 Uiso 0.50 1 calc PR B 2
C23C C 1.0368(3) 0.4904(3) 0.8834(6) 0.062(3) Uani 0.50 1 d PGU B 2
H23E H 1.0362 0.4521 0.8663 0.074 Uiso 0.50 1 calc PR B 2
C24C C 1.0067(2) 0.5273(4) 0.8664(6) 0.057(3) Uani 0.50 1 d PGDU B 2
H24E H 0.9855 0.5141 0.8377 0.068 Uiso 0.50 1 calc PR B 2
C25" C 0.85286(16) 0.45683(18) 0.7508(2) 0.0382(18) Uani 1 1 d G . .
C26" C 0.85688(18) 0.4013(2) 0.7767(2) 0.071(3) Uani 1 1 d G . .
H26C H 0.8530 0.3932 0.8271 0.085 Uiso 1 1 calc R . .
C27" C 0.86656(18) 0.35748(16) 0.7290(3) 0.073(3) Uani 1 1 d G . .
H27C H 0.8693 0.3195 0.7468 0.087 Uiso 1 1 calc R . .
C28" C 0.87222(16) 0.36924(19) 0.6553(3) 0.050(2) Uani 1 1 d G . .
H28C H 0.8788 0.3393 0.6227 0.060 Uiso 1 1 calc R . .
C29" C 0.86820(15) 0.4248(2) 0.6294(2) 0.055(2) Uani 1 1 d G . .
H29C H 0.8721 0.4328 0.5790 0.066 Uiso 1 1 calc R . .
C30" C 0.85853(15) 0.46858(16) 0.6771(3) 0.047(2) Uani 1 1 d G . .
H30C H 0.8558 0.5066 0.6593 0.056 Uiso 1 1 calc R . .
C31" C 0.79181(12) 0.4912(2) 0.8425(3) 0.0407(19) Uani 1 1 d GU . .
C32" C 0.78781(14) 0.4598(2) 0.9066(3) 0.046(2) Uani 1 1 d G . .
H32C H 0.8098 0.4505 0.9357 0.055 Uiso 1 1 calc R . .
C33" C 0.75170(17) 0.44190(19) 0.9281(2) 0.056(2) Uani 1 1 d G . .
H33C H 0.7490 0.4204 0.9718 0.068 Uiso 1 1 calc R . .
C34" C 0.71958(13) 0.4554(2) 0.8855(3) 0.062(3) Uani 1 1 d G . .
H34C H 0.6949 0.4432 0.9001 0.074 Uiso 1 1 calc R . .
C35" C 0.72358(13) 0.4868(2) 0.8214(3) 0.079(3) Uani 1 1 d G . .
H35C H 0.7016 0.4961 0.7923 0.095 Uiso 1 1 calc R . .
C36" C 0.75969(17) 0.5047(2) 0.7999(2) 0.058(2) Uani 1 1 d G . .
H36C H 0.7624 0.5262 0.7561 0.070 Uiso 1 1 calc R . .
Al* Al 0.86966(6) 0.38137(9) 0.37710(11) 0.0366(5) Uani 1 1 d . . .
P1* P 0.90598(6) 0.27069(8) 0.42797(10) 0.0366(5) Uani 1 1 d D . .
P2* P 0.78336(5) 0.37270(8) 0.37813(10) 0.0338(4) Uani 1 1 d . . .
P3* P 0.91406(6) 0.48582(8) 0.33345(12) 0.0487(6) Uani 1 1 d D . .
S1* S 0.91793(6) 0.34934(8) 0.46604(10) 0.0442(5) Uani 1 1 d . C .
S2* S 0.87287(5) 0.28187(7) 0.33804(9) 0.0370(5) Uani 1 1 d . C .
S3* S 0.81924(5) 0.36737(8) 0.46531(10) 0.0368(4) Uani 1 1 d . . .
S4* S 0.81621(5) 0.39798(8) 0.29420(10) 0.0406(5) Uani 1 1 d . . .
S5* S 0.87870(6) 0.47856(8) 0.41915(11) 0.0486(5) Uani 1 1 d . D .
S6* S 0.91335(6) 0.41071(8) 0.28133(10) 0.0441(5) Uani 1 1 d . D .
C1* C 0.94790(19) 0.2273(4) 0.4071(5) 0.046(3) Uani 0.603(15) 1 d PGDU C 1
C2* C 0.9845(2) 0.2507(4) 0.4086(6) 0.052(3) Uani 0.603(15) 1 d PGDU C 1
H2*A H 0.9883 0.2890 0.4245 0.062 Uiso 0.603(15) 1 calc PR C 1
C3* C 1.01563(17) 0.2182(5) 0.3867(5) 0.050(3) Uani 0.603(15) 1 d PGU C 1
H3*A H 1.0406 0.2342 0.3877 0.060 Uiso 0.603(15) 1 calc PR C 1
C4* C 1.0101(2) 0.1622(4) 0.3635(6) 0.055(3) Uani 0.603(15) 1 d PGU C 1
H4*A H 1.0314 0.1399 0.3485 0.066 Uiso 0.603(15) 1 calc PR C 1
C5* C 0.9735(3) 0.1387(3) 0.3620(7) 0.054(3) Uani 0.603(15) 1 d PGU C 1
H5*A H 0.9698 0.1005 0.3461 0.065 Uiso 0.603(15) 1 calc PR C 1
C6* C 0.9424(2) 0.1713(3) 0.3838(6) 0.049(3) Uani 0.603(15) 1 d PGDU C 1
H6*A H 0.9174 0.1552 0.3828 0.059 Uiso 0.603(15) 1 calc PR C 1
C1D C 0.9504(2) 0.2369(5) 0.4089(9) 0.045(4) Uiso 0.397(15) 1 d PGDU C 2
C2D C 0.9829(3) 0.2683(5) 0.3916(9) 0.052(4) Uiso 0.397(15) 1 d PGDU C 2
H2DA H 0.9815 0.3087 0.3883 0.062 Uiso 0.397(15) 1 calc PR C 2
C3D C 1.0174(3) 0.2404(6) 0.3791(8) 0.055(4) Uiso 0.397(15) 1 d PGU C 2
H3DA H 1.0396 0.2619 0.3673 0.066 Uiso 0.397(15) 1 calc PR C 2
C4D C 1.0194(3) 0.1812(7) 0.3840(8) 0.053(4) Uiso 0.397(15) 1 d PGU C 2
H4DA H 1.0430 0.1622 0.3755 0.063 Uiso 0.397(15) 1 calc PR C 2
C5D C 0.9870(4) 0.1499(5) 0.4013(10) 0.055(4) Uiso 0.397(15) 1 d PGU C 2
H5DA H 0.9884 0.1094 0.4046 0.066 Uiso 0.397(15) 1 calc PR C 2
C6D C 0.9525(3) 0.1777(5) 0.4137(9) 0.048(4) Uiso 0.397(15) 1 d PGDU C 2
H6DA H 0.9303 0.1562 0.4256 0.058 Uiso 0.397(15) 1 calc PR C 2
C7* C 0.88227(13) 0.22761(18) 0.4958(2) 0.0338(17) Uani 1 1 d G C .
C8* C 0.89621(11) 0.22875(18) 0.5676(2) 0.0377(18) Uani 1 1 d G . .
H8*A H 0.9179 0.2515 0.5800 0.045 Uiso 1 1 calc R C .
C9* C 0.87842(14) 0.1965(2) 0.62123(19) 0.045(2) Uani 1 1 d GU C .
H9*A H 0.8879 0.1973 0.6703 0.054 Uiso 1 1 calc R . .
C10* C 0.84669(14) 0.1632(2) 0.6031(2) 0.055(2) Uani 1 1 d G . .
H10D H 0.8345 0.1412 0.6398 0.066 Uiso 1 1 calc R C .
C11* C 0.83275(12) 0.16203(19) 0.5314(3) 0.055(2) Uani 1 1 d G C .
H11D H 0.8111 0.1392 0.5190 0.066 Uiso 1 1 calc R . .
C12* C 0.85054(14) 0.1942(2) 0.4777(2) 0.0422(19) Uani 1 1 d G . .
H12D H 0.8410 0.1935 0.4287 0.051 Uiso 1 1 calc R C .
C13* C 0.76123(13) 0.30465(15) 0.3595(2) 0.0306(17) Uani 1 1 d G . .
C14* C 0.76879(12) 0.25813(19) 0.4049(2) 0.0410(19) Uani 1 1 d G . .
H14D H 0.7854 0.2624 0.4463 0.049 Uiso 1 1 calc R . .
C15* C 0.75211(14) 0.20544(16) 0.3895(2) 0.049(2) Uani 1 1 d G . .
H15D H 0.7573 0.1736 0.4205 0.059 Uiso 1 1 calc R . .
C16* C 0.72788(13) 0.19926(15) 0.3288(3) 0.044(2) Uani 1 1 d G . .
H16D H 0.7165 0.1632 0.3184 0.052 Uiso 1 1 calc R . .
C17* C 0.72033(12) 0.2458(2) 0.2835(2) 0.046(2) Uani 1 1 d G . .
H17D H 0.7038 0.2416 0.2420 0.055 Uiso 1 1 calc R . .
C18* C 0.73700(14) 0.29847(16) 0.2988(2) 0.047(2) Uani 1 1 d G . .
H18D H 0.7318 0.3303 0.2679 0.056 Uiso 1 1 calc R . .
C19* C 0.74380(12) 0.42097(18) 0.3925(3) 0.0392(19) Uani 1 1 d G . .
C20* C 0.71298(15) 0.40208(16) 0.4333(3) 0.051(2) Uani 1 1 d G . .
H20D H 0.7128 0.3643 0.4523 0.061 Uiso 1 1 calc R . .
C21* C 0.68234(12) 0.4385(2) 0.4463(3) 0.068(3) Uani 1 1 d G . .
H21D H 0.6613 0.4256 0.4742 0.082 Uiso 1 1 calc R . .
C22* C 0.68253(14) 0.4938(2) 0.4184(3) 0.070(3) Uani 1 1 d G . .
H22D H 0.6616 0.5186 0.4273 0.084 Uiso 1 1 calc R . .
C23* C 0.71335(17) 0.51266(16) 0.3776(3) 0.068(3) Uani 1 1 d G . .
H23D H 0.7135 0.5504 0.3586 0.082 Uiso 1 1 calc R . .
C24* C 0.74398(14) 0.4763(2) 0.3647(3) 0.054(2) Uani 1 1 d G . .
H24D H 0.7650 0.4892 0.3368 0.064 Uiso 1 1 calc R . .
C25* C 0.9034(3) 0.5503(3) 0.2853(5) 0.061(3) Uani 0.50 1 d PGDU D 1
C26* C 0.9252(3) 0.5996(4) 0.2937(5) 0.063(3) Uani 0.50 1 d PGDU D 1
H26D H 0.9468 0.5998 0.3262 0.076 Uiso 0.50 1 calc PR D 1
C27* C 0.9155(3) 0.6486(3) 0.2547(6) 0.068(3) Uani 0.50 1 d PGU D 1
H27D H 0.9304 0.6823 0.2605 0.081 Uiso 0.50 1 calc PR D 1
C28* C 0.8840(4) 0.6484(3) 0.2072(6) 0.069(3) Uani 0.50 1 d PGU D 1
H28D H 0.8773 0.6819 0.1806 0.082 Uiso 0.50 1 calc PR D 1
C29* C 0.8621(3) 0.5990(4) 0.1988(5) 0.080(3) Uani 0.50 1 d PGU D 1
H29D H 0.8406 0.5988 0.1664 0.096 Uiso 0.50 1 calc PR D 1
C30* C 0.8719(3) 0.5500(4) 0.2378(6) 0.076(3) Uani 0.50 1 d PGDU D 1
H30D H 0.8569 0.5163 0.2321 0.091 Uiso 0.50 1 calc PR D 1
C25D C 0.8937(4) 0.5395(4) 0.2693(4) 0.060(3) Uani 0.50 1 d PGDU D 2
C26D C 0.8753(4) 0.5868(4) 0.2984(4) 0.073(3) Uani 0.50 1 d PGDU D 2
H26E H 0.8698 0.5881 0.3492 0.088 Uiso 0.50 1 calc PR D 2
C27D C 0.8648(3) 0.6321(4) 0.2531(6) 0.076(3) Uani 0.50 1 d PGU D 2
H27E H 0.8522 0.6645 0.2730 0.092 Uiso 0.50 1 calc PR D 2
C28D C 0.8728(4) 0.6302(4) 0.1788(6) 0.074(3) Uani 0.50 1 d PGU D 2
H28E H 0.8656 0.6612 0.1479 0.089 Uiso 0.50 1 calc PR D 2
C29D C 0.8912(4) 0.5829(4) 0.1497(4) 0.067(3) Uani 0.50 1 d PGU D 2
H29E H 0.8967 0.5816 0.0990 0.081 Uiso 0.50 1 calc PR D 2
C30D C 0.9017(3) 0.5375(4) 0.1950(5) 0.064(3) Uani 0.50 1 d PGDU D 2
H30E H 0.9143 0.5052 0.1751 0.077 Uiso 0.50 1 calc PR D 2
C31* C 0.9616(2) 0.5008(7) 0.3725(7) 0.053(3) Uani 0.50 1 d PGDU D 1
C32* C 0.9651(3) 0.5360(8) 0.4336(8) 0.062(3) Uani 0.50 1 d PGDU D 1
H32* H 0.9428 0.5485 0.4581 0.074 Uiso 0.50 1 calc PR D 1
C33* C 1.0012(3) 0.5528(7) 0.4588(6) 0.060(3) Uani 0.50 1 d PGU D 1
H33* H 1.0036 0.5769 0.5005 0.072 Uiso 0.50 1 calc PR D 1
C34* C 1.0338(2) 0.5345(6) 0.4228(6) 0.058(3) Uani 0.50 1 d PGU D 1
H34* H 1.0584 0.5460 0.4400 0.070 Uiso 0.50 1 calc PR D 1
C35* C 1.0303(2) 0.4993(5) 0.3617(6) 0.060(3) Uani 0.50 1 d PGU D 1
H35* H 1.0526 0.4868 0.3372 0.072 Uiso 0.50 1 calc PR D 1
C36* C 0.9942(3) 0.4825(5) 0.3365(6) 0.055(3) Uani 0.50 1 d PGDU D 1
H36* H 0.9918 0.4584 0.2948 0.066 Uiso 0.50 1 calc PR D 1
C31D C 0.9617(2) 0.5091(7) 0.3553(7) 0.051(3) Uani 0.50 1 d PGDU D 2
C32D C 0.9683(3) 0.5417(8) 0.4180(7) 0.060(3) Uani 0.50 1 d PGDU D 2
H32E H 0.9476 0.5508 0.4492 0.072 Uiso 0.50 1 calc PR D 2
C33D C 1.0050(3) 0.5609(7) 0.4350(6) 0.062(4) Uani 0.50 1 d PGU D 2
H33E H 1.0095 0.5831 0.4778 0.074 Uiso 0.50 1 calc PR D 2
C34D C 1.0353(2) 0.5476(6) 0.3893(7) 0.058(3) Uani 0.50 1 d PGU D 2
H34E H 1.0604 0.5607 0.4009 0.069 Uiso 0.50 1 calc PR D 2
C35D C 1.0287(2) 0.5150(5) 0.3266(6) 0.062(3) Uani 0.50 1 d PGU D 2
H35E H 1.0494 0.5059 0.2954 0.074 Uiso 0.50 1 calc PR D 2
C36D C 0.9919(3) 0.4958(6) 0.3096(6) 0.064(4) Uani 0.50 1 d PGDU D 2
H36E H 0.9875 0.4736 0.2668 0.076 Uiso 0.50 1 calc PR D 2

loop_
_atom_site_aniso_label
_atom_site_aniso_U_11
_atom_site_aniso_U_22
_atom_site_aniso_U_33
_atom_site_aniso_U_23
_atom_site_aniso_U_13
_atom_site_aniso_U_12
Al 0.0406(13) 0.0235(11) 0.0320(12) -0.0001(9) 0.0021(10) 0.0035(10)
P1 0.0400(11) 0.0257(10) 0.0329(11) -0.0021(8) 0.0039(9) 0.0015(8)
P2 0.0390(11) 0.0289(10) 0.0337(11) -0.0033(8) -0.0087(9) 0.0011(9)
P3 0.0461(12) 0.0236(10) 0.0334(11) 0.0011(8) 0.0051(9) 0.0021(9)
S1 0.0435(11) 0.0331(10) 0.0331(10) -0.0059(8) 0.0029(9) -0.0023(8)
S2 0.0431(11) 0.0354(10) 0.0314(10) -0.0037(8) -0.0003(8) 0.0040(9)
S3 0.0464(11) 0.0230(9) 0.0334(10) 0.0000(8) -0.0066(9) -0.0006(8)
S4 0.0487(12) 0.0323(11) 0.0451(12) 0.0011(9) -0.0109(9) 0.0057(9)
S5 0.0481(12) 0.0247(10) 0.0388(11) 0.0060(8) 0.0071(9) 0.0044(8)
S6 0.0598(13) 0.0285(10) 0.0364(11) 0.0048(8) 0.0136(10) 0.0070(9)
C1 0.049(5) 0.025(4) 0.031(4) 0.003(3) 0.007(3) 0.001(3)
C2 0.061(5) 0.026(4) 0.042(5) 0.004(3) 0.014(4) 0.002(4)
C3 0.065(6) 0.028(4) 0.048(5) 0.008(4) 0.013(4) 0.003(4)
C4 0.053(5) 0.031(4) 0.048(5) 0.002(4) 0.007(4) -0.010(4)
C5 0.038(5) 0.045(5) 0.064(6) -0.002(4) 0.013(4) 0.003(4)
C6 0.049(5) 0.026(4) 0.063(5) 0.007(4) 0.011(4) 0.003(4)
C7 0.034(4) 0.028(4) 0.037(4) 0.001(3) 0.003(3) 0.000(3)
C8 0.068(6) 0.044(5) 0.042(5) 0.001(4) -0.004(4) 0.010(4)
C9 0.053(5) 0.059(6) 0.038(5) 0.002(4) -0.006(4) 0.012(4)
C10 0.052(5) 0.033(5) 0.059(5) 0.013(4) 0.009(4) 0.008(4)
C11 0.062(6) 0.028(4) 0.056(5) -0.010(4) 0.001(4) 0.003(4)
C12 0.062(5) 0.026(4) 0.043(5) 0.001(4) -0.005(4) 0.007(4)
C13 0.035(4) 0.034(4) 0.041(5) 0.000(4) -0.007(4) 0.000(3)
C14 0.062(6) 0.047(5) 0.041(5) -0.007(4) -0.005(4) 0.011(4)
C15 0.062(6) 0.050(6) 0.065(6) -0.007(5) 0.002(5) 0.022(5)
C16 0.064(6) 0.065(6) 0.059(6) -0.024(5) 0.008(5) -0.007(5)
C17 0.051(5) 0.061(6) 0.032(5) 0.002(4) -0.006(4) -0.002(4)
C18 0.044(5) 0.040(5) 0.042(5) -0.001(4) -0.002(4) 0.005(4)
C19 0.050(5) 0.038(5) 0.030(4) -0.006(3) -0.007(4) -0.006(4)
C20 0.050(5) 0.037(5) 0.049(5) -0.020(4) 0.005(4) -0.011(4)
C21 0.060(6) 0.033(5) 0.061(6) -0.010(4) 0.002(4) -0.014(4)
C22 0.051(6) 0.057(6) 0.067(6) -0.021(5) 0.006(5) -0.025(5)
C23 0.048(5) 0.061(6) 0.061(6) -0.005(5) 0.001(4) -0.005(5)
C24 0.053(5) 0.058(6) 0.049(5) -0.013(4) -0.012(4) -0.003(5)
C25 0.043(4) 0.021(3) 0.037(3) -0.005(3) 0.001(3) 0.005(3)
C26 0.062(6) 0.053(6) 0.056(6) 0.006(4) 0.011(5) 0.011(5)
C27 0.058(7) 0.084(8) 0.077(7) 0.015(6) 0.013(5) 0.010(5)
C28 0.077(7) 0.051(6) 0.062(6) -0.008(5) -0.010(5) 0.028(5)
C29 0.072(7) 0.046(6) 0.063(6) 0.003(5) 0.002(5) 0.007(5)
C30 0.063(6) 0.034(5) 0.060(6) 0.013(4) -0.004(5) -0.003(4)
C31 0.055(5) 0.027(4) 0.049(5) -0.006(4) 0.012(4) -0.006(4)
C32 0.120(7) 0.040(5) 0.046(5) 0.004(4) -0.004(5) -0.021(5)
C33 0.118(7) 0.048(5) 0.061(5) 0.003(4) 0.004(5) -0.028(5)
C34 0.057(6) 0.059(6) 0.082(7) -0.030(5) 0.010(5) -0.022(5)
C35 0.071(6) 0.064(6) 0.049(6) -0.010(5) -0.009(5) -0.002(5)
C36 0.064(6) 0.037(5) 0.053(5) -0.006(4) -0.009(5) 0.005(4)
Al' 0.0382(13) 0.0229(11) 0.0356(13) 0.0013(9) -0.0037(10) -0.0018(9)
P1' 0.0381(11) 0.0272(10) 0.0281(10) 0.0018(8) 0.0015(8) -0.0002(8)
P2' 0.0358(11) 0.0247(10) 0.0319(10) 0.0007(8) -0.0054(8) 0.0008(8)
P3' 0.0437(12) 0.0221(10) 0.0403(12) 0.0021(8) -0.0102(9) -0.0027(8)
S1' 0.0447(12) 0.0289(10) 0.0413(11) 0.0044(8) 0.0077(9) -0.0040(8)
S2' 0.0424(11) 0.0235(9) 0.0301(10) 0.0014(7) 0.0027(8) 0.0020(8)
S3' 0.0387(11) 0.0302(10) 0.0323(10) 0.0001(8) -0.0044(8) -0.0042(8)
S4' 0.0386(11) 0.0341(11) 0.0342(10) -0.0050(8) -0.0081(8) 0.0033(8)
S5' 0.0543(13) 0.0270(10) 0.0442(12) 0.0066(8) -0.0169(10) -0.0050(9)
S6' 0.0441(11) 0.0254(10) 0.0402(11) 0.0040(8) -0.0109(9) -0.0052(8)
C1' 0.033(4) 0.039(4) 0.034(4) 0.003(3) 0.002(3) 0.009(3)
C2' 0.052(5) 0.051(5) 0.040(5) 0.006(4) 0.003(4) 0.003(4)
C3' 0.045(5) 0.079(7) 0.055(6) 0.004(5) 0.001(4) 0.010(5)
C4' 0.055(6) 0.070(7) 0.057(6) -0.006(5) -0.005(5) 0.030(5)
C5' 0.067(6) 0.046(5) 0.054(6) -0.002(4) -0.006(5) 0.023(5)
C6' 0.051(5) 0.036(4) 0.050(5) -0.003(4) -0.008(4) 0.015(4)
C7' 0.042(4) 0.021(4) 0.037(4) 0.001(3) -0.004(4) -0.001(3)
C8' 0.044(5) 0.037(5) 0.041(5) -0.001(4) 0.004(4) 0.005(4)
C9' 0.067(6) 0.048(5) 0.032(5) -0.003(4) 0.008(4) 0.001(4)
C10' 0.078(7) 0.040(5) 0.050(6) -0.014(4) -0.004(5) -0.005(5)
C11' 0.054(5) 0.040(5) 0.056(6) -0.013(4) -0.005(4) -0.013(4)
C12' 0.056(5) 0.036(5) 0.040(5) 0.003(4) 0.006(4) -0.001(4)
C13' 0.037(4) 0.030(4) 0.038(4) 0.003(3) 0.003(3) -0.003(3)
C14' 0.046(5) 0.033(4) 0.048(5) 0.005(4) 0.004(4) -0.002(4)
C15' 0.063(6) 0.029(4) 0.053(5) 0.001(4) -0.006(4) -0.001(4)
C16' 0.066(6) 0.034(5) 0.063(6) 0.011(4) -0.011(5) -0.011(4)
C17' 0.068(6) 0.051(6) 0.043(5) 0.023(4) 0.003(4) -0.009(5)
C18' 0.054(5) 0.033(4) 0.042(5) -0.001(4) -0.008(4) 0.001(4)
C19' 0.024(4) 0.030(4) 0.039(4) 0.011(3) -0.003(3) 0.002(3)
C20' 0.045(5) 0.027(4) 0.053(5) 0.003(4) -0.014(4) 0.005(3)
C21' 0.039(5) 0.045(5) 0.065(6) -0.001(4) -0.014(4) -0.009(4)
C22' 0.043(5) 0.039(5) 0.059(5) 0.000(4) -0.008(4) 0.004(4)
C23' 0.048(5) 0.030(4) 0.076(6) 0.001(4) -0.014(5) 0.000(4)
C24' 0.038(5) 0.029(4) 0.058(5) -0.001(4) -0.017(4) -0.001(3)
C25' 0.048(5) 0.026(4) 0.041(5) 0.003(3) -0.006(4) -0.002(3)
C26' 0.098(8) 0.025(5) 0.109(8) -0.015(5) 0.045(7) -0.008(5)
C27' 0.101(8) 0.046(6) 0.100(8) 0.002(6) 0.043(7) -0.004(6)
C28' 0.070(6) 0.034(5) 0.065(6) -0.011(4) 0.006(5) 0.012(4)
C29' 0.088(7) 0.026(4) 0.047(5) -0.001(4) -0.002(5) -0.009(4)
C30' 0.075(6) 0.030(4) 0.046(5) 0.001(4) -0.001(4) -0.007(4)
C31' 0.051(5) 0.023(4) 0.040(5) -0.010(3) -0.009(4) 0.001(3)
C32' 0.056(5) 0.030(4) 0.050(5) 0.005(4) 0.004(4) 0.001(4)
C33' 0.073(6) 0.025(4) 0.055(5) 0.011(4) 0.014(5) -0.002(4)
C34' 0.058(6) 0.063(6) 0.064(6) -0.002(5) 0.005(5) -0.012(5)
C35' 0.052(6) 0.078(7) 0.077(7) 0.017(6) -0.001(5) -0.011(5)
C36' 0.053(6) 0.060(6) 0.048(5) 0.007(4) 0.006(4) -0.009(5)
Al" 0.0517(15) 0.0319(13) 0.0318(13) 0.0006(10) -0.0081(11) -0.0065(11)
P1" 0.0447(12) 0.0434(12) 0.0291(11) -0.0013(9) 0.0020(9) 0.0022(10)
P2" 0.0528(13) 0.0341(11) 0.0371(12) 0.0002(9) -0.0099(10) -0.0050(10)
P3" 0.0504(13) 0.0295(11) 0.0342(11) 0.0005(9) -0.0095(9) -0.0033(9)
S1" 0.0663(15) 0.0488(13) 0.0396(12) -0.0001(10) 0.0088(10) -0.0209(11)
S2" 0.0567(13) 0.0294(10) 0.0282(10) -0.0001(8) 0.0054(9) 0.0009(9)
S3" 0.0606(14) 0.0453(12) 0.0329(11) 0.0010(9) -0.0110(10) -0.0132(10)
S4" 0.0503(13) 0.0482(13) 0.0341(11) -0.0085(9) -0.0089(9) 0.0070(10)
S5" 0.0688(15) 0.0370(11) 0.0461(13) 0.0068(9) -0.0254(11) -0.0110(10)
S6" 0.0554(13) 0.0302(11) 0.0411(12) 0.0029(9) -0.0130(9) -0.0034(9)
C1" 0.054(5) 0.064(6) 0.038(5) 0.003(5) -0.001(5) 0.002(5)
C2" 0.056(5) 0.072(6) 0.054(5) 0.000(5) 0.000(5) 0.001(5)
C3" 0.062(5) 0.073(6) 0.053(5) -0.001(5) -0.007(5) 0.003(5)
C4" 0.066(6) 0.070(6) 0.056(5) 0.011(5) 0.000(5) 0.015(5)
C5" 0.060(5) 0.069(5) 0.052(5) 0.005(5) 0.004(5) 0.012(5)
C6" 0.055(5) 0.067(6) 0.046(5) 0.002(5) 0.005(5) 0.009(5)
C7" 0.043(5) 0.033(4) 0.037(4) 0.005(3) -0.005(4) 0.007(4)
C8" 0.056(5) 0.038(4) 0.033(4) -0.003(4) 0.008(4) 0.005(4)
C9" 0.071(6) 0.056(6) 0.029(5) -0.004(4) 0.003(4) 0.013(5)
C10" 0.078(7) 0.052(6) 0.052(6) -0.014(5) -0.014(5) 0.008(5)
C11" 0.081(7) 0.042(5) 0.060(6) -0.011(5) 0.004(5) -0.011(5)
C12" 0.063(6) 0.038(5) 0.043(5) 0.005(4) 0.008(4) -0.003(4)
C13" 0.049(5) 0.037(5) 0.040(5) 0.007(4) -0.011(4) -0.005(4)
C14" 0.053(5) 0.042(5) 0.066(6) 0.005(4) 0.008(4) 0.001(4)
C15" 0.059(6) 0.041(5) 0.095(8) -0.011(5) 0.011(5) -0.006(4)
C16" 0.057(6) 0.053(6) 0.060(6) 0.014(5) -0.007(5) -0.004(5)
C17" 0.067(6) 0.082(7) 0.038(5) 0.013(5) -0.003(4) -0.013(5)
C18" 0.077(7) 0.045(5) 0.043(5) 0.007(4) -0.003(5) -0.015(5)
C19" 0.055(6) 0.041(5) 0.058(6) 0.008(5) -0.026(5) -0.005(5)
C20" 0.057(6) 0.037(5) 0.058(6) 0.010(5) -0.017(5) -0.010(5)
C21" 0.065(6) 0.048(6) 0.071(6) 0.009(5) -0.028(5) -0.007(5)
C22" 0.056(6) 0.043(5) 0.054(6) 0.015(5) -0.021(5) -0.004(5)
C23" 0.062(6) 0.037(5) 0.064(6) 0.011(5) -0.018(5) -0.008(5)
C24" 0.058(6) 0.048(5) 0.054(6) 0.009(5) -0.023(5) -0.008(5)
C19C 0.054(6) 0.038(5) 0.058(6) 0.016(5) -0.024(5) -0.005(5)
C20C 0.057(6) 0.040(5) 0.059(6) 0.015(5) -0.019(5) -0.010(5)
C21C 0.066(6) 0.048(6) 0.071(6) 0.008(5) -0.027(5) -0.005(5)
C22C 0.064(6) 0.049(6) 0.071(6) 0.021(6) -0.032(5) 0.000(5)
C23C 0.067(6) 0.045(6) 0.073(6) 0.008(6) -0.021(6) -0.007(5)
C24C 0.058(6) 0.044(5) 0.068(6) 0.008(6) -0.025(5) -0.006(5)
C25" 0.047(5) 0.028(4) 0.040(5) -0.001(3) -0.004(4) 0.003(3)
C26" 0.144(10) 0.035(5) 0.035(5) 0.004(4) 0.008(5) 0.025(6)
C27" 0.129(9) 0.033(5) 0.056(6) 0.011(4) 0.002(6) 0.025(5)
C28" 0.058(6) 0.043(5) 0.048(5) -0.006(4) 0.002(4) 0.007(4)
C29" 0.046(5) 0.057(6) 0.061(6) -0.006(5) 0.006(4) 0.003(4)
C30" 0.066(6) 0.042(5) 0.032(5) 0.004(4) 0.000(4) -0.001(4)
C31" 0.055(5) 0.026(4) 0.041(4) -0.012(3) -0.003(4) -0.003(3)
C32" 0.057(6) 0.035(4) 0.045(5) -0.001(4) 0.010(4) 0.002(4)
C33" 0.084(7) 0.028(4) 0.057(6) -0.001(4) 0.010(5) -0.008(5)
C34" 0.070(7) 0.043(5) 0.072(7) -0.004(5) 0.000(5) -0.014(5)
C35" 0.059(7) 0.071(7) 0.106(9) 0.002(6) -0.021(6) -0.008(5)
C36" 0.054(6) 0.051(5) 0.069(6) 0.011(5) -0.008(5) -0.009(5)
Al* 0.0409(13) 0.0319(12) 0.0374(13) 0.0008(10) 0.0080(11) -0.0005(10)
P1* 0.0422(12) 0.0363(11) 0.0313(11) -0.0002(9) -0.0003(9) 0.0026(9)
P2* 0.0383(11) 0.0280(10) 0.0352(11) -0.0005(8) 0.0044(9) -0.0007(8)
P3* 0.0521(14) 0.0278(11) 0.0671(15) 0.0045(10) 0.0246(12) 0.0032(10)
S1* 0.0494(12) 0.0432(12) 0.0399(12) -0.0050(9) -0.0021(9) -0.0094(9)
S2* 0.0467(12) 0.0316(10) 0.0327(10) -0.0003(8) -0.0051(9) 0.0063(9)
S3* 0.0436(11) 0.0344(11) 0.0327(10) -0.0029(8) 0.0052(9) -0.0070(9)
S4* 0.0432(12) 0.0402(11) 0.0386(11) 0.0087(9) 0.0057(9) 0.0022(9)
S5* 0.0546(13) 0.0348(11) 0.0571(14) -0.0117(10) 0.0200(11) -0.0098(9)
S6* 0.0494(13) 0.0339(11) 0.0494(13) 0.0013(9) 0.0152(10) 0.0005(9)
C1* 0.040(5) 0.054(5) 0.044(5) 0.005(5) 0.002(4) 0.005(5)
C2* 0.052(5) 0.050(5) 0.053(5) 0.005(5) 0.005(5) 0.006(5)
C3* 0.043(5) 0.049(5) 0.057(5) 0.002(5) -0.003(5) 0.006(5)
C4* 0.049(5) 0.054(5) 0.062(5) 0.010(5) 0.003(5) 0.011(5)
C5* 0.057(5) 0.045(5) 0.060(5) 0.004(5) -0.001(5) 0.008(5)
C6* 0.046(5) 0.046(5) 0.054(5) 0.005(5) -0.002(5) 0.009(5)
C7* 0.042(4) 0.024(4) 0.035(4) -0.006(3) 0.000(4) 0.007(3)
C8* 0.044(5) 0.039(5) 0.030(4) 0.002(4) -0.006(4) 0.003(4)
C9* 0.063(5) 0.048(5) 0.023(4) 0.004(3) -0.008(4) 0.003(4)
C10* 0.065(6) 0.046(5) 0.053(6) 0.008(4) 0.005(5) -0.001(5)
C11* 0.066(6) 0.045(5) 0.053(6) -0.001(4) -0.003(5) -0.009(4)
C12* 0.057(5) 0.033(4) 0.036(5) 0.000(4) -0.006(4) 0.002(4)
C13* 0.043(4) 0.019(4) 0.030(4) 0.001(3) 0.003(3) 0.002(3)
C14* 0.041(4) 0.037(5) 0.044(5) 0.002(4) -0.014(4) -0.004(4)
C15* 0.054(5) 0.034(5) 0.060(6) 0.006(4) -0.004(4) 0.004(4)
C16* 0.058(5) 0.027(4) 0.045(5) 0.000(4) 0.008(4) 0.004(4)
C17* 0.049(5) 0.047(5) 0.041(5) -0.008(4) -0.004(4) -0.006(4)
C18* 0.074(6) 0.029(4) 0.038(5) 0.004(4) 0.000(4) 0.006(4)
C19* 0.046(5) 0.027(4) 0.045(5) -0.010(3) 0.010(4) 0.005(3)
C20* 0.041(5) 0.033(4) 0.077(6) -0.011(4) 0.006(4) 0.000(4)
C21* 0.052(6) 0.064(6) 0.089(7) -0.015(6) 0.021(5) 0.000(5)
C22* 0.059(6) 0.050(6) 0.102(8) -0.018(6) -0.006(6) 0.015(5)
C23* 0.083(7) 0.031(5) 0.090(7) 0.001(5) 0.000(6) 0.014(5)
C24* 0.071(6) 0.033(5) 0.058(6) -0.004(4) 0.009(5) 0.003(4)
C25* 0.094(7) 0.028(6) 0.060(6) 0.007(5) -0.003(6) 0.006(6)
C26* 0.103(7) 0.028(5) 0.059(6) -0.008(5) 0.000(6) 0.004(6)
C27* 0.104(7) 0.036(6) 0.062(6) -0.002(5) -0.003(6) 0.003(6)
C28* 0.103(7) 0.030(6) 0.073(7) 0.000(5) 0.001(6) 0.002(6)
C29* 0.112(7) 0.044(6) 0.083(7) 0.000(6) -0.019(6) 0.001(6)
C30* 0.110(7) 0.039(6) 0.079(7) 0.003(6) -0.012(6) 0.003(6)
C25D 0.095(7) 0.027(5) 0.057(6) 0.001(5) -0.007(6) 0.003(6)
C26D 0.112(7) 0.046(6) 0.063(6) -0.003(5) -0.003(6) 0.016(6)
C27D 0.114(7) 0.047(6) 0.068(7) -0.008(6) -0.011(6) 0.016(6)
C28D 0.105(7) 0.041(6) 0.077(7) 0.010(6) -0.011(6) -0.008(6)
C29D 0.095(7) 0.043(6) 0.064(6) 0.006(5) 0.002(6) 0.005(6)
C30D 0.093(7) 0.036(6) 0.063(6) 0.014(5) 0.005(6) 0.007(6)
C31* 0.053(5) 0.029(6) 0.079(7) 0.002(6) 0.027(5) -0.010(5)
C32* 0.057(5) 0.043(6) 0.085(7) -0.002(6) 0.025(6) -0.011(5)
C33* 0.060(6) 0.038(6) 0.083(7) -0.002(6) 0.027(6) -0.012(5)
C34* 0.053(5) 0.041(6) 0.081(7) 0.003(6) 0.028(6) -0.018(5)
C35* 0.057(5) 0.048(6) 0.076(7) 0.005(6) 0.030(6) -0.012(5)
C36* 0.053(5) 0.041(6) 0.073(7) 0.003(6) 0.026(5) -0.015(5)
C31D 0.050(5) 0.032(6) 0.074(7) 0.003(6) 0.028(5) -0.008(5)
C32D 0.056(5) 0.041(6) 0.085(7) 0.003(6) 0.023(5) -0.009(5)
C33D 0.064(6) 0.037(6) 0.086(7) -0.005(6) 0.025(6) -0.015(5)
C34D 0.057(5) 0.038(6) 0.080(7) 0.004(6) 0.026(6) -0.015(5)
C35D 0.057(5) 0.044(6) 0.085(7) 0.002(6) 0.026(6) -0.010(5)
C36D 0.060(6) 0.046(6) 0.085(7) -0.002(6) 0.025(6) -0.010(5)

loop_
_atom_type_symbol
_atom_type_description
_atom_type_scat_dispersion_real
_atom_type_scat_dispersion_imag
_atom_type_scat_source
C C 0.0181 0.0091 'International Tables Vol C Tables 4.2.6.8 and 6.1.1.4'
H H 0.0000 0.0000 'International Tables Vol C Tables 4.2.6.8 and 6.1.1.4'
Al Al 0.2130 0.2455 'International Tables Vol C Tables 4.2.6.8 and 6.1.1.4'
P P 0.2955 0.4335 'International Tables Vol C Tables 4.2.6.8 and 6.1.1.4'
S S 0.3331 0.5567 'International Tables Vol C Tables 4.2.6.8 and 6.1.1.4'

loop_
_geom_angle_atom_site_label_1
_geom_angle_atom_site_label_2
_geom_angle_atom_site_label_3
_geom_angle
_geom_angle_site_symmetry_1
_geom_angle_site_symmetry_3
_geom_angle_publ_flag
S2 Al S3 95.64(9) . . ?
S2 Al S1 83.70(9) . . ?
S3 Al S1 89.49(9) . . ?
S2 Al S5 171.54(11) . . ?
S3 Al S5 91.04(9) . . ?
S1 Al S5 91.20(9) . . ?
S2 Al S6 90.63(9) . . ?
S3 Al S6 171.35(12) . . ?
S1 Al S6 97.13(10) . . ?
S5 Al S6 83.29(8) . . ?
S2 Al S4 89.84(9) . . ?
S3 Al S4 82.95(9) . . ?
S1 Al S4 169.54(11) . . ?
S5 Al S4 96.13(10) . . ?
S6 Al S4 91.14(9) . . ?
C1 P1 C7 105.5(2) . . ?
C1 P1 S2 110.48(18) . . ?
C7 P1 S2 111.77(18) . . ?
C1 P1 S1 111.60(18) . . ?
C7 P1 S1 111.80(18) . . ?
S2 P1 S1 105.80(11) . . ?
C19 P2 C13 104.7(2) . . ?
C19 P2 S4 113.0(2) . . ?
C13 P2 S4 111.49(19) . . ?
C19 P2 S3 109.96(18) . . ?
C13 P2 S3 110.86(19) . . ?
S4 P2 S3 106.92(11) . . ?
C31 P3 C25 105.7(3) . . ?
C31 P3 S5 111.6(2) . . ?
C25 P3 S5 111.23(19) . . ?
C31 P3 S6 111.3(2) . . ?
C25 P3 S6 110.19(19) . . ?
S5 P3 S6 107.00(11) . . ?
P1 S1 Al 84.30(9) . . ?
P1 S2 Al 85.12(9) . . ?
P2 S3 Al 84.26(9) . . ?
P2 S4 Al 83.63(9) . . ?
P3 S5 Al 84.91(9) . . ?
P3 S6 Al 84.67(9) . . ?
C2 C1 C6 120.0 . . ?
C2 C1 P1 118.2(3) . . ?
C6 C1 P1 121.4(3) . . ?
C3 C2 C1 120.0 . . ?
C2 C3 C4 120.0 . . ?
C3 C4 C5 120.0 . . ?
C6 C5 C4 120.0 . . ?
C5 C6 C1 120.0 . . ?
C8 C7 C12 120.0 . . ?
C8 C7 P1 120.1(3) . . ?
C12 C7 P1 119.9(3) . . ?
C9 C8 C7 120.0 . . ?
C8 C9 C10 120.0 . . ?
C9 C10 C11 120.0 . . ?
C12 C11 C10 120.0 . . ?
C11 C12 C7 120.0 . . ?
C14 C13 C18 120.0 . . ?
C14 C13 P2 121.4(3) . . ?
C18 C13 P2 118.4(3) . . ?
C15 C14 C13 120.0 . . ?
C16 C15 C14 120.0 . . ?
C15 C16 C17 120.0 . . ?
C18 C17 C16 120.0 . . ?
C17 C18 C13 120.0 . . ?
C20 C19 C24 120.0 . . ?
C20 C19 P2 118.1(3) . . ?
C24 C19 P2 121.9(3) . . ?
C19 C20 C21 120.0 . . ?
C22 C21 C20 120.0 . . ?
C21 C22 C23 120.0 . . ?
C24 C23 C22 120.0 . . ?
C23 C24 C19 120.0 . . ?
C26 C25 C30 120.0 . . ?
C26 C25 P3 120.7(3) . . ?
C30 C25 P3 119.3(3) . . ?
C25 C26 C27 120.0 . . ?
C28 C27 C26 120.0 . . ?
C27 C28 C29 120.0 . . ?
C30 C29 C28 120.0 . . ?
C29 C30 C25 120.0 . . ?
C32 C31 C36 120.0 . . ?
C32 C31 P3 119.1(3) . . ?
C36 C31 P3 120.8(3) . . ?
C33 C32 C31 120.0 . . ?
C32 C33 C34 120.0 . . ?
C33 C34 C35 120.0 . . ?
C36 C35 C34 120.0 . . ?
C35 C36 C31 120.0 . . ?
S5' Al' S4' 98.59(10) . . ?
S5' Al' S6' 83.23(9) . . ?
S4' Al' S6' 89.25(9) . . ?
S5' Al' S3' 90.73(9) . . ?
S4' Al' S3' 83.10(9) . . ?
S6' Al' S3' 169.47(11) . . ?
S5' Al' S2' 170.62(12) . . ?
S4' Al' S2' 89.80(9) . . ?
S6' Al' S2' 92.76(9) . . ?
S3' Al' S2' 94.45(9) . . ?
S5' Al' S1' 89.87(9) . . ?
S4' Al' S1' 169.50(11) . . ?
S6' Al' S1' 97.96(10) . . ?
S3' Al' S1' 90.62(9) . . ?
S2' Al' S1' 82.27(8) . . ?
C7' P1' C1' 104.5(2) . . ?
C7' P1' S1' 111.70(18) . . ?
C1' P1' S1' 113.66(19) . . ?
C7' P1' S2' 111.41(18) . . ?
C1' P1' S2' 109.47(17) . . ?
S1' P1' S2' 106.22(11) . . ?
C19' P2' C13' 103.9(2) . . ?
C19' P2' S3' 112.09(18) . . ?
C13' P2' S3' 111.35(18) . . ?
C19' P2' S4' 112.05(18) . . ?
C13' P2' S4' 111.93(18) . . ?
S3' P2' S4' 105.71(11) . . ?
C31' P3' C25' 104.8(2) . . ?
C31' P3' S6' 112.40(19) . . ?
C25' P3' S6' 113.16(19) . . ?
C31' P3' S5' 111.27(19) . . ?
C25' P3' S5' 109.1(2) . . ?
S6' P3' S5' 106.20(11) . . ?
P1' S1' Al' 84.57(9) . . ?
P1' S2' Al' 85.01(9) . . ?
P2' S3' Al' 84.92(9) . . ?
P2' S4' Al' 84.97(9) . . ?
P3' S5' Al' 85.24(9) . . ?
P3' S6' Al' 85.13(9) . . ?
C2' C1' C6' 120.0 . . ?
C2' C1' P1' 121.5(3) . . ?
C6' C1' P1' 118.3(3) . . ?
C3' C2' C1' 120.0 . . ?
C4' C3' C2' 120.0 . . ?
C3' C4' C5' 120.0 . . ?
C6' C5' C4' 120.0 . . ?
C5' C6' C1' 120.0 . . ?
C8' C7' C12' 120.0 . . ?
C8' C7' P1' 118.5(3) . . ?
C12' C7' P1' 121.5(3) . . ?
C7' C8' C9' 120.0 . . ?
C10' C9' C8' 120.0 . . ?
C11' C10' C9' 120.0 . . ?
C12' C11' C10' 120.0 . . ?
C11' C12' C7' 120.0 . . ?
C14' C13' C18' 120.0 . . ?
C14' C13' P2' 120.6(3) . . ?
C18' C13' P2' 119.4(3) . . ?
C15' C14' C13' 120.0 . . ?
C16' C15' C14' 120.0 . . ?
C15' C16' C17' 120.0 . . ?
C18' C17' C16' 120.0 . . ?
C17' C18' C13' 120.0 . . ?
C20' C19' C24' 120.0 . . ?
C20' C19' P2' 118.9(3) . . ?
C24' C19' P2' 120.9(3) . . ?
C21' C20' C19' 120.0 . . ?
C20' C21' C22' 120.0 . . ?
C23' C22' C21' 120.0 . . ?
C22' C23' C24' 120.0 . . ?
C23' C24' C19' 120.0 . . ?
C26' C25' C30' 120.0 . . ?
C26' C25' P3' 117.8(3) . . ?
C30' C25' P3' 122.0(3) . . ?
C25' C26' C27' 120.0 . . ?
C28' C27' C26' 120.0 . . ?
C27' C28' C29' 120.0 . . ?
C30' C29' C28' 120.0 . . ?
C29' C30' C25' 120.0 . . ?
C32' C31' C36' 120.0 . . ?
C32' C31' P3' 118.9(3) . . ?
C36' C31' P3' 121.0(3) . . ?
C33' C32' C31' 120.0 . . ?
C32' C33' C34' 120.0 . . ?
C33' C34' C35' 120.0 . . ?
C36' C35' C34' 120.0 . . ?
C35' C36' C31' 120.0 . . ?
S3" Al" S4" 83.29(10) . . ?
S3" Al" S1" 87.55(10) . . ?
S4" Al" S1" 169.15(12) . . ?
S3" Al" S6" 173.10(13) . . ?
S4" Al" S6" 91.24(10) . . ?
S1" Al" S6" 98.30(11) . . ?
S3" Al" S5" 93.15(10) . . ?
S4" Al" S5" 96.77(11) . . ?
S1" Al" S5" 89.49(10) . . ?
S6" Al" S5" 83.30(9) . . ?
S3" Al" S2" 95.97(10) . . ?
S4" Al" S2" 92.13(10) . . ?
S1" Al" S2" 83.04(10) . . ?
S6" Al" S2" 88.40(9) . . ?
S5" Al" S2" 167.94(13) . . ?
C1" P1" C7" 109.4(4) . . ?
C1C P1" C7" 100.1(4) . . ?
C1" P1" S1" 103.6(4) . . ?
C1C P1" S1" 116.6(4) . . ?
C7" P1" S1" 111.44(19) . . ?
C1" P1" S2" 114.3(4) . . ?
C1C P1" S2" 110.7(5) . . ?
C7" P1" S2" 110.92(19) . . ?
S1" P1" S2" 106.99(12) . . ?
C19" P2" C13" 107.8(4) . . ?
C13" P2" C19C 103.5(4) . . ?
C19" P2" S3" 106.8(4) . . ?
C13" P2" S3" 111.7(2) . . ?
C19C P2" S3" 113.8(4) . . ?
C19" P2" S4" 113.5(4) . . ?
C13" P2" S4" 111.8(2) . . ?
C19C P2" S4" 111.1(3) . . ?
S3" P2" S4" 105.18(12) . . ?
C31" P3" C25" 104.2(2) . . ?
C31" P3" S6" 111.0(2) . . ?
C25" P3" S6" 112.31(19) . . ?
C31" P3" S5" 111.7(2) . . ?
C25" P3" S5" 110.6(2) . . ?
S6" P3" S5" 107.08(12) . . ?
P1" S1" Al" 84.85(10) . . ?
P1" S2" Al" 83.90(10) . . ?
P2" S3" Al" 85.80(10) . . ?
P2" S4" Al" 85.10(10) . . ?
P3" S5" Al" 84.45(10) . . ?
P3" S6" Al" 85.07(10) . . ?
C2" C1" C6" 120.0 . . ?
C2" C1" P1" 121.7(5) . . ?
C6" C1" P1" 118.3(5) . . ?
C1" C2" C3" 120.0 . . ?
C4" C3" C2" 120.0 . . ?
C5" C4" C3" 120.0 . . ?
C4" C5" C6" 120.0 . . ?
C5" C6" C1" 120.0 . . ?
C2C C1C C6C 120.0 . . ?
C2C C1C P1" 118.7(5) . . ?
C6C C1C P1" 121.3(5) . . ?
C3C C2C C1C 120.0 . . ?
C2C C3C C4C 120.0 . . ?
C5C C4C C3C 120.0 . . ?
C4C C5C C6C 120.0 . . ?
C5C C6C C1C 120.0 . . ?
C8" C7" C12" 120.0 . . ?
C8" C7" P1" 118.3(3) . . ?
C12" C7" P1" 121.7(3) . . ?
C7" C8" C9" 120.0 . . ?
C8" C9" C10" 120.0 . . ?
C11" C10" C9" 120.0 . . ?
C10" C11" C12" 120.0 . . ?
C11" C12" C7" 120.0 . . ?
C14" C13" C18" 120.0 . . ?
C14" C13" P2" 120.0(3) . . ?
C18" C13" P2" 120.0(3) . . ?
C15" C14" C13" 120.0 . . ?
C16" C15" C14" 120.0 . . ?
C15" C16" C17" 120.0 . . ?
C18" C17" C16" 120.0 . . ?
C17" C18" C13" 120.0 . . ?
C20" C19" C24" 120.0 . . ?
C20" C19" P2" 120.1(5) . . ?
C24" C19" P2" 119.2(5) . . ?
C19" C20" C21" 120.0 . . ?
C20" C21" C22" 120.0 . . ?
C23" C22" C21" 120.0 . . ?
C22" C23" C24" 120.0 . . ?
C23" C24" C19" 120.0 . . ?
C20C C19C C24C 120.0 . . ?
C20C C19C P2" 118.8(5) . . ?
C24C C19C P2" 121.1(5) . . ?
C19C C20C C21C 120.0 . . ?
C20C C21C C22C 120.0 . . ?
C21C C22C C23C 120.0 . . ?
C24C C23C C22C 120.0 . . ?
C23C C24C C19C 120.0 . . ?
C26" C25" C30" 120.0 . . ?
C26" C25" P3" 118.6(3) . . ?
C30" C25" P3" 121.4(3) . . ?
C27" C26" C25" 120.0 . . ?
C26" C27" C28" 120.0 . . ?
C29" C28" C27" 120.0 . . ?
C30" C29" C28" 120.0 . . ?
C29" C30" C25" 120.0 . . ?
C32" C31" C36" 120.0 . . ?
C32" C31" P3" 119.5(3) . . ?
C36" C31" P3" 120.5(3) . . ?
C33" C32" C31" 120.0 . . ?
C32" C33" C34" 120.0 . . ?
C35" C34" C33" 120.0 . . ?
C34" C35" C36" 120.0 . . ?
C35" C36" C31" 120.0 . . ?
S4* Al* S5* 98.22(10) . . ?
S4* Al* S3* 82.91(9) . . ?
S5* Al* S3* 90.49(9) . . ?
S4* Al* S6* 89.48(10) . . ?
S5* Al* S6* 83.28(9) . . ?
S3* Al* S6* 169.40(12) . . ?
S4* Al* S2* 90.52(10) . . ?
S5* Al* S2* 169.78(13) . . ?
S3* Al* S2* 95.87(10) . . ?
S6* Al* S2* 91.55(9) . . ?
S4* Al* S1* 170.10(12) . . ?
S5* Al* S1* 89.58(10) . . ?
S3* Al* S1* 90.98(9) . . ?
S6* Al* S1* 97.52(10) . . ?
S2* Al* S1* 82.34(9) . . ?
C1D P1* C7* 107.2(4) . . ?
C7* P1* C1* 102.1(3) . . ?
C1D P1* S1* 107.3(4) . . ?
C7* P1* S1* 111.64(18) . . ?
C1* P1* S1* 114.8(3) . . ?
C1D P1* S2* 112.9(5) . . ?
C7* P1* S2* 111.65(19) . . ?
C1* P1* S2* 110.7(3) . . ?
S1* P1* S2* 106.06(12) . . ?
C13* P2* C19* 104.7(2) . . ?
C13* P2* S3* 110.72(18) . . ?
C19* P2* S3* 113.01(19) . . ?
C13* P2* S4* 111.31(18) . . ?
C19* P2* S4* 111.84(19) . . ?
S3* P2* S4* 105.36(11) . . ?
C25* P3* C31* 102.1(7) . . ?
C31D P3* C25D 106.2(7) . . ?
C25* P3* S6* 120.6(3) . . ?
C31D P3* S6* 112.3(5) . . ?
C31* P3* S6* 111.0(5) . . ?
C25D P3* S6* 107.1(3) . . ?
C25* P3* S5* 109.2(4) . . ?
C31D P3* S5* 115.6(4) . . ?
C31* P3* S5* 106.1(4) . . ?
C25D P3* S5* 108.3(3) . . ?
S6* P3* S5* 107.00(12) . . ?
P1* S1* Al* 85.07(10) . . ?
P1* S2* Al* 85.07(10) . . ?
P2* S3* Al* 85.15(10) . . ?
P2* S4* Al* 85.38(10) . . ?
P3* S5* Al* 84.90(10) . . ?
P3* S6* Al* 84.80(10) . . ?
C2* C1* C6* 120.0 . . ?
C2* C1* P1* 121.0(4) . . ?
C6* C1* P1* 118.8(4) . . ?
C3* C2* C1* 120.0 . . ?
C4* C3* C2* 120.0 . . ?
C3* C4* C5* 120.0 . . ?
C6* C5* C4* 120.0 . . ?
C5* C6* C1* 120.0 . . ?
C2D C1D C6D 120.0 . . ?
C2D C1D P1* 121.7(6) . . ?
C6D C1D P1* 118.3(6) . . ?
C3D C2D C1D 120.0 . . ?
C2D C3D C4D 120.0 . . ?
C5D C4D C3D 120.0 . . ?
C4D C5D C6D 120.0 . . ?
C5D C6D C1D 120.0 . . ?
C8* C7* C12* 120.0 . . ?
C8* C7* P1* 118.5(3) . . ?
C12* C7* P1* 121.5(3) . . ?
C7* C8* C9* 120.0 . . ?
C8* C9* C10* 120.0 . . ?
C11* C10* C9* 120.0 . . ?
C12* C11* C10* 120.0 . . ?
C11* C12* C7* 120.0 . . ?
C14* C13* C18* 120.0 . . ?
C14* C13* P2* 120.3(3) . . ?
C18* C13* P2* 119.7(3) . . ?
C15* C14* C13* 120.0 . . ?
C14* C15* C16* 120.0 . . ?
C17* C16* C15* 120.0 . . ?
C16* C17* C18* 120.0 . . ?
C17* C18* C13* 120.0 . . ?
C20* C19* C24* 120.0 . . ?
C20* C19* P2* 118.6(3) . . ?
C24* C19* P2* 121.4(3) . . ?
C21* C20* C19* 120.0 . . ?
C20* C21* C22* 120.0 . . ?
C23* C22* C21* 120.0 . . ?
C22* C23* C24* 120.0 . . ?
C23* C24* C19* 120.0 . . ?
C26* C25* C30* 120.0 . . ?
C26* C25* P3* 122.6(5) . . ?
C30* C25* P3* 117.4(5) . . ?
C27* C26* C25* 120.0 . . ?
C26* C27* C28* 120.0 . . ?
C29* C28* C27* 120.0 . . ?
C28* C29* C30* 120.0 . . ?
C29* C30* C25* 120.0 . . ?
C26D C25D C30D 120.0 . . ?
C26D C25D P3* 118.3(5) . . ?
C30D C25D P3* 120.9(5) . . ?
C27D C26D C25D 120.0 . . ?
C26D C27D C28D 120.0 . . ?
C29D C28D C27D 120.0 . . ?
C28D C29D C30D 120.0 . . ?
C29D C30D C25D 120.0 . . ?
C32* C31* C36* 120.0 . . ?
C32* C31* P3* 119.5(5) . . ?
C36* C31* P3* 120.1(5) . . ?
C31* C32* C33* 120.0 . . ?
C34* C33* C32* 120.0 . . ?
C33* C34* C35* 120.0 . . ?
C36* C35* C34* 120.0 . . ?
C35* C36* C31* 120.0 . . ?
C32D C31D C36D 120.0 . . ?
C32D C31D P3* 119.4(5) . . ?
C36D C31D P3* 120.6(5) . . ?
C33D C32D C31D 120.0 . . ?
C32D C33D C34D 120.0 . . ?
C35D C34D C33D 120.0 . . ?
C36D C35D C34D 120.0 . . ?
C35D C36D C31D 120.0 . . ?

loop_
_geom_bond_atom_site_label_1
_geom_bond_atom_site_label_2
_geom_bond_distance
_geom_bond_site_symmetry_2
_geom_bond_publ_flag
Al S2 2.396(3) . ?
Al S3 2.424(3) . ?
Al S1 2.427(3) . ?
Al S5 2.430(3) . ?
Al S6 2.431(3) . ?
Al S4 2.455(3) . ?
P1 C1 1.792(4) . ?
P1 C7 1.809(4) . ?
P1 S2 2.017(3) . ?
P1 S1 2.018(2) . ?
P2 C19 1.803(4) . ?
P2 C13 1.810(4) . ?
P2 S4 2.007(3) . ?
P2 S3 2.015(3) . ?
P3 C31 1.808(4) . ?
P3 C25 1.819(4) . ?
P3 S5 2.005(2) . ?
P3 S6 2.014(3) . ?
C1 C2 1.3900 . ?
C1 C6 1.3900 . ?
C2 C3 1.3900 . ?
C3 C4 1.3900 . ?
C4 C5 1.3900 . ?
C5 C6 1.3900 . ?
C7 C8 1.3900 . ?
C7 C12 1.3900 . ?
C8 C9 1.3900 . ?
C9 C10 1.3900 . ?
C10 C11 1.3900 . ?
C11 C12 1.3900 . ?
C13 C14 1.3900 . ?
C13 C18 1.3900 . ?
C14 C15 1.3900 . ?
C15 C16 1.3900 . ?
C16 C17 1.3900 . ?
C17 C18 1.3900 . ?
C19 C20 1.3900 . ?
C19 C24 1.3900 . ?
C20 C21 1.3900 . ?
C21 C22 1.3900 . ?
C22 C23 1.3900 . ?
C23 C24 1.3900 . ?
C25 C26 1.3900 . ?
C25 C30 1.3900 . ?
C26 C27 1.3900 . ?
C27 C28 1.3900 . ?
C28 C29 1.3900 . ?
C29 C30 1.3900 . ?
C31 C32 1.3900 . ?
C31 C36 1.3900 . ?
C32 C33 1.3900 . ?
C33 C34 1.3900 . ?
C34 C35 1.3900 . ?
C35 C36 1.3900 . ?
Al' S5' 2.414(3) . ?
Al' S4' 2.423(3) . ?
Al' S6' 2.425(3) . ?
Al' S3' 2.426(3) . ?
Al' S2' 2.429(3) . ?
Al' S1' 2.457(3) . ?
P1' C7' 1.811(4) . ?
P1' C1' 1.811(4) . ?
P1' S1' 2.002(2) . ?
P1' S2' 2.016(2) . ?
P2' C19' 1.782(3) . ?
P2' C13' 1.805(4) . ?
P2' S3' 2.017(2) . ?
P2' S4' 2.019(2) . ?
P3' C31' 1.803(4) . ?
P3' C25' 1.805(4) . ?
P3' S6' 2.005(2) . ?
P3' S5' 2.013(3) . ?
C1' C2' 1.3900 . ?
C1' C6' 1.3900 . ?
C2' C3' 1.3900 . ?
C3' C4' 1.3900 . ?
C4' C5' 1.3900 . ?
C5' C6' 1.3900 . ?
C7' C8' 1.3900 . ?
C7' C12' 1.3900 . ?
C8' C9' 1.3900 . ?
C9' C10' 1.3900 . ?
C10' C11' 1.3900 . ?
C11' C12' 1.3900 . ?
C13' C14' 1.3900 . ?
C13' C18' 1.3900 . ?
C14' C15' 1.3900 . ?
C15' C16' 1.3900 . ?
C16' C17' 1.3900 . ?
C17' C18' 1.3900 . ?
C19' C20' 1.3900 . ?
C19' C24' 1.3900 . ?
C20' C21' 1.3900 . ?
C21' C22' 1.3900 . ?
C22' C23' 1.3900 . ?
C23' C24' 1.3900 . ?
C25' C26' 1.3900 . ?
C25' C30' 1.3900 . ?
C26' C27' 1.3900 . ?
C27' C28' 1.3900 . ?
C28' C29' 1.3900 . ?
C29' C30' 1.3900 . ?
C31' C32' 1.3900 . ?
C31' C36' 1.3900 . ?
C32' C33' 1.3900 . ?
C33' C34' 1.3900 . ?
C34' C35' 1.3900 . ?
C35' C36' 1.3900 . ?
Al" S3" 2.397(3) . ?
Al" S4" 2.417(3) . ?
Al" S1" 2.419(3) . ?
Al" S6" 2.425(3) . ?
Al" S5" 2.446(3) . ?
Al" S2" 2.450(3) . ?
P1" C1" 1.794(6) . ?
P1" C1C 1.813(7) . ?
P1" C7" 1.815(4) . ?
P1" S1" 2.004(3) . ?
P1" S2" 2.011(3) . ?
P2" C19" 1.775(6) . ?
P2" C13" 1.807(4) . ?
P2" C19C 1.832(6) . ?
P2" S3" 2.010(3) . ?
P2" S4" 2.018(3) . ?
P3" C31" 1.795(4) . ?
P3" C25" 1.813(4) . ?
P3" S6" 2.012(3) . ?
P3" S5" 2.013(3) . ?
C1" C2" 1.3900 . ?
C1" C6" 1.3900 . ?
C2" C3" 1.3900 . ?
C3" C4" 1.3900 . ?
C4" C5" 1.3900 . ?
C5" C6" 1.3900 . ?
C1C C2C 1.3900 . ?
C1C C6C 1.3900 . ?
C2C C3C 1.3900 . ?
C3C C4C 1.3900 . ?
C4C C5C 1.3900 . ?
C5C C6C 1.3900 . ?
C7" C8" 1.3900 . ?
C7" C12" 1.3900 . ?
C8" C9" 1.3900 . ?
C9" C10" 1.3900 . ?
C10" C11" 1.3900 . ?
C11" C12" 1.3900 . ?
C13" C14" 1.3900 . ?
C13" C18" 1.3900 . ?
C14" C15" 1.3900 . ?
C15" C16" 1.3900 . ?
C16" C17" 1.3900 . ?
C17" C18" 1.3900 . ?
C19" C20" 1.3900 . ?
C19" C24" 1.3900 . ?
C20" C21" 1.3900 . ?
C21" C22" 1.3900 . ?
C22" C23" 1.3900 . ?
C23" C24" 1.3900 . ?
C19C C20C 1.3900 . ?
C19C C24C 1.3900 . ?
C20C C21C 1.3900 . ?
C21C C22C 1.3900 . ?
C22C C23C 1.3900 . ?
C23C C24C 1.3900 . ?
C25" C26" 1.3900 . ?
C25" C30" 1.3900 . ?
C26" C27" 1.3900 . ?
C27" C28" 1.3900 . ?
C28" C29" 1.3900 . ?
C29" C30" 1.3900 . ?
C31" C32" 1.3900 . ?
C31" C36" 1.3900 . ?
C32" C33" 1.3900 . ?
C33" C34" 1.3900 . ?
C34" C35" 1.3900 . ?
C35" C36" 1.3900 . ?
Al* S4* 2.414(3) . ?
Al* S5* 2.419(3) . ?
Al* S3* 2.426(3) . ?
Al* S6* 2.436(3) . ?
Al* S2* 2.438(3) . ?
Al* S1* 2.438(3) . ?
P1* C1D 1.781(7) . ?
P1* C7* 1.808(4) . ?
P1* C1* 1.826(5) . ?
P1* S1* 2.009(3) . ?
P1* S2* 2.009(3) . ?
P2* C13* 1.800(4) . ?
P2* C19* 1.806(4) . ?
P2* S3* 2.013(3) . ?
P2* S4* 2.017(2) . ?
P3* C25* 1.782(6) . ?
P3* C31D 1.789(7) . ?
P3* C31* 1.829(7) . ?
P3* C25D 1.851(6) . ?
P3* S6* 1.999(3) . ?
P3* S5* 2.015(3) . ?
C1* C2* 1.3900 . ?
C1* C6* 1.3900 . ?
C2* C3* 1.3900 . ?
C3* C4* 1.3900 . ?
C4* C5* 1.3900 . ?
C5* C6* 1.3900 . ?
C1D C2D 1.3900 . ?
C1D C6D 1.3900 . ?
C2D C3D 1.3900 . ?
C3D C4D 1.3900 . ?
C4D C5D 1.3900 . ?
C5D C6D 1.3900 . ?
C7* C8* 1.3900 . ?
C7* C12* 1.3900 . ?
C8* C9* 1.3900 . ?
C9* C10* 1.3900 . ?
C10* C11* 1.3900 . ?
C11* C12* 1.3900 . ?
C13* C14* 1.3900 . ?
C13* C18* 1.3900 . ?
C14* C15* 1.3900 . ?
C15* C16* 1.3900 . ?
C16* C17* 1.3900 . ?
C17* C18* 1.3900 . ?
C19* C20* 1.3900 . ?
C19* C24* 1.3900 . ?
C20* C21* 1.3900 . ?
C21* C22* 1.3900 . ?
C22* C23* 1.3900 . ?
C23* C24* 1.3900 . ?
C25* C26* 1.3900 . ?
C25* C30* 1.3900 . ?
C26* C27* 1.3900 . ?
C27* C28* 1.3900 . ?
C28* C29* 1.3900 . ?
C29* C30* 1.3900 . ?
C25D C26D 1.3900 . ?
C25D C30D 1.3900 . ?
C26D C27D 1.3900 . ?
C27D C28D 1.3900 . ?
C28D C29D 1.3900 . ?
C29D C30D 1.3900 . ?
C31* C32* 1.3900 . ?
C31* C36* 1.3900 . ?
C32* C33* 1.3900 . ?
C33* C34* 1.3900 . ?
C34* C35* 1.3900 . ?
C35* C36* 1.3900 . ?
C31D C32D 1.3900 . ?
C31D C36D 1.3900 . ?
C32D C33D 1.3900 . ?
C33D C34D 1.3900 . ?
C34D C35D 1.3900 . ?
C35D C36D 1.3900 . ?
